data_1554397
loop_
_publ_author_name
'Boichenko, Maksim A.'
'Ivanova, Olga A.'
'Andreev, Ivan A.'
'Chagarovskiy, Alexey O.'
'Levina, Irina I.'
'Rybakov, Victor B.'
'Skvortsov, Dmitriy A.'
'Trushkov, Igor V.'

_publ_section_title
;
 Convenient approach to polyoxygenated dibenzo[c,e]pyrrolo[1,2-a]azepines
 from donor--acceptor cyclopropanes
;
_journal_issue 19
_journal_name_full 'Organic Chemistry Frontiers'
_journal_page_first 2829
_journal_paper_doi 10.1039/C8QO00742J
_journal_volume 5
_journal_year 2018
_chemical_formula_moiety 'C22 H25 N O6'
_chemical_formula_sum 'C22 H25 N O6'
_chemical_formula_weight 399.43
_chemical_melting_point_gt 465
_chemical_melting_point_lt 466
_chemical_name_systematic 7,8,9,11,12-pentamethoxy-1,2,5,13b-tetrahydrodibenzo[c,e]pyrrolo[1,2-a]azepin-3-one
_space_group_crystal_system monoclinic
_space_group_IT_number 14
_space_group_name_Hall '-P 2ybc'
_space_group_name_H-M_alt 'P 1 21/c 1'
_atom_sites_solution_hydrogens geom
_atom_sites_solution_primary direct
_atom_sites_solution_secondary difmap
_audit_block_doi 10.5517/ccdc.csd.cc1zsln0
_audit_creation_method SHELXL-2013
_audit_update_record
;
2018-05-02 deposited with the CCDC.
2018-08-31 downloaded from the CCDC.
;
_cell_angle_alpha 90
_cell_angle_beta 119.629(3)
_cell_angle_gamma 90
_cell_formula_units_Z 4
_cell_length_a 10.9821(5)
_cell_length_b 9.7710(3)
_cell_length_c 21.1370(9)
_cell_measurement_reflns_used 15903
_cell_measurement_temperature 295(2)
_cell_measurement_theta_max 66.030
_cell_measurement_theta_min 4.632
_cell_volume 1971.56(15)
_computing_cell_refinement '<i>X--AREA</i>      (STOE & CIE, 2015)'
_computing_data_collection '<i>X--AREA</i>      (STOE & CIE, 2015)'
_computing_data_reduction '<i>X--AREA</i>      (STOE & CIE, 2015)'
_computing_molecular_graphics '<i>Ortep--3</i>     (Farrugia,   1997)'
_computing_publication_material '<i>WinGX</i>        (Farrugia,   1999)'
_computing_structure_refinement '<i>SHELXL--2013</i> (Sheldrick,  2013)'
_computing_structure_solution '<i>SHELXS97</i>     (Sheldrick,  2008)'
_diffrn_ambient_temperature 295(2)
_diffrn_detector Pilatus100K
_diffrn_detector_area_resol_mean 5.81
_diffrn_detector_type STOE
_diffrn_measured_fraction_theta_full 0.956
_diffrn_measured_fraction_theta_max 0.988
_diffrn_measurement_details '51 runs, 1320 frames, detector distance = 42 mm'
_diffrn_measurement_device_type 'Stoe STADI VARI'
_diffrn_measurement_method 'rotation method'
_diffrn_radiation_collimation 'focusing mirrors'
_diffrn_radiation_monochromator none
_diffrn_radiation_polarisn_norm 0
_diffrn_radiation_source 'fine--focus sealed tube'
_diffrn_radiation_type 'Cu K\a'
_diffrn_radiation_wavelength 1.5418
_diffrn_reflns_av_R_equivalents 0.0471
_diffrn_reflns_av_unetI/netI 0.0840
_diffrn_reflns_Laue_measured_fraction_full 0.956
_diffrn_reflns_Laue_measured_fraction_max 0.988
_diffrn_reflns_limit_h_max 12
_diffrn_reflns_limit_h_min -12
_diffrn_reflns_limit_k_max 11
_diffrn_reflns_limit_k_min -7
_diffrn_reflns_limit_l_max 24
_diffrn_reflns_limit_l_min -25
_diffrn_reflns_number 15903
_diffrn_reflns_point_group_measured_fraction_full 0.956
_diffrn_reflns_point_group_measured_fraction_max 0.988
_diffrn_reflns_theta_full 67.686
_diffrn_reflns_theta_max 66.030
_diffrn_reflns_theta_min 4.632
_diffrn_source 'Cu GeniX 3D'
_diffrn_source_current 0.600
_diffrn_source_power 0.030
_diffrn_source_voltage 50
_exptl_absorpt_coefficient_mu 0.810
_exptl_absorpt_correction_T_max 0.9222
_exptl_absorpt_correction_T_min 0.8719
_exptl_absorpt_correction_type refdelf
_exptl_absorpt_process_details
;
Walker, N. & Stuart, D (1983) Acta. Cryst. A39, 158-166
;
_exptl_crystal_colour colourless
_exptl_crystal_density_diffrn 1.346
_exptl_crystal_description prism
_exptl_crystal_F_000 848
_exptl_crystal_preparation 'petroleum ether : ethyl acetate, 1:1'
_exptl_crystal_size_max 0.200
_exptl_crystal_size_mid 0.200
_exptl_crystal_size_min 0.200
_refine_diff_density_max 0.290
_refine_diff_density_min -0.206
_refine_diff_density_rms 0.052
_refine_ls_extinction_method none
_refine_ls_goodness_of_fit_ref 1.004
_refine_ls_hydrogen_treatment constr
_refine_ls_matrix_type full
_refine_ls_number_parameters 262
_refine_ls_number_reflns 3402
_refine_ls_number_restraints 0
_refine_ls_restrained_S_all 1.004
_refine_ls_R_factor_all 0.0595
_refine_ls_R_factor_gt 0.0486
_refine_ls_shift/su_max 0.000
_refine_ls_shift/su_mean 0.000
_refine_ls_structure_factor_coef Fsqd
_refine_ls_weighting_details 'w=1/[\s^2^(Fo^2^)+(0.0696P)^2^] where P=(Fo^2^+2Fc^2^)/3'
_refine_ls_weighting_scheme calc
_refine_ls_wR_factor_gt 0.1264
_refine_ls_wR_factor_ref 0.1338
_reflns_Friedel_coverage 0.000
_reflns_number_gt 2552
_reflns_number_total 3402
_reflns_threshold_expression 'I > 2\s(I)'
_cod_data_source_file c8qo00742j2.cif
_cod_data_source_block olga1805
_cod_original_sg_symbol_H-M 'P 21/c'
_cod_database_code 1554397
_shelx_space_group_comment
;
The symmetry employed for this shelxl refinement is uniquely defined
by the following loop, which should always be used as a source of
symmetry information in preference to the above space-group names.
They are only intended as comments.
;
_shelx_estimated_absorpt_t_min 0.855
_shelx_estimated_absorpt_t_max 0.855
_exptl_absorpt_factor_mur 0.081
_shelxl_version_number 2013-4

loop_
_space_group_symop_operation_xyz
'x, y, z'
'-x, y+1/2, -z+1/2'
'-x, -y, -z'
'x, -y-1/2, z-1/2'

loop_
_atom_site_label
_atom_site_type_symbol
_atom_site_fract_x
_atom_site_fract_y
_atom_site_fract_z
_atom_site_U_iso_or_equiv
_atom_site_adp_type
_atom_site_occupancy
_atom_site_site_symmetry_order
_atom_site_calc_flag
_atom_site_refinement_flags_posn
_atom_site_refinement_flags_adp
C1 C 0.92186(19) 0.3630(2) 0.88886(9) 0.0588(5) Uani 1 1 d . .
H1A H 0.8649 0.4447 0.8782 0.071 Uiso 1 1 calc R U
H1B H 0.8927 0.2970 0.9130 0.071 Uiso 1 1 calc R U
C2 C 1.07577(19) 0.3964(2) 0.93496(10) 0.0682(5) Uani 1 1 d . .
H2A H 1.0949 0.4891 0.9259 0.082 Uiso 1 1 calc R U
H2B H 1.1062 0.3866 0.9863 0.082 Uiso 1 1 calc R U
C3 C 1.14808(18) 0.2936(2) 0.91150(10) 0.0626(5) Uani 1 1 d . .
N4 N 1.04886(13) 0.23842(15) 0.84816(7) 0.0535(4) Uani 1 1 d . .
C5 C 1.07859(17) 0.1420(2) 0.80480(9) 0.0582(5) Uani 1 1 d . .
H5A H 1.0381 0.0537 0.8047 0.070 Uiso 1 1 calc R U
H5B H 1.1791 0.1303 0.8268 0.070 Uiso 1 1 calc R U
C5A C 1.02008(16) 0.19093(18) 0.72735(9) 0.0499(4) Uani 1 1 d . .
C6 C 1.11003(17) 0.22458(19) 0.70111(10) 0.0548(4) Uani 1 1 d . .
H6 H 1.2064 0.2184 0.7318 0.066 Uiso 1 1 calc R U
C7 C 1.05829(17) 0.26684(17) 0.63039(10) 0.0501(4) Uani 1 1 d . .
C8 C 0.91432(16) 0.28311(16) 0.58573(8) 0.0450(4) Uani 1 1 d . .
C9 C 0.82377(15) 0.24899(16) 0.61140(8) 0.0447(4) Uani 1 1 d . .
C9A C 0.87470(16) 0.19970(16) 0.68226(9) 0.0462(4) Uani 1 1 d . .
C9B C 0.77783(15) 0.15612(17) 0.70860(9) 0.0460(4) Uani 1 1 d . .
C10 C 0.66722(16) 0.06787(17) 0.66606(9) 0.0505(4) Uani 1 1 d . .
H10 H 0.6583 0.0338 0.6229 0.061 Uiso 1 1 calc R U
C11 C 0.57092(16) 0.03007(17) 0.68657(9) 0.0514(4) Uani 1 1 d . .
C12 C 0.58593(15) 0.07936(17) 0.75224(9) 0.0502(4) Uani 1 1 d . .
C13 C 0.69640(16) 0.16430(17) 0.79541(9) 0.0489(4) Uani 1 1 d . .
H13 H 0.7064 0.1956 0.8393 0.059 Uiso 1 1 calc R U
C13A C 0.79340(15) 0.20421(16) 0.77468(8) 0.0449(4) Uani 1 1 d . .
C13B C 0.91085(15) 0.30283(17) 0.81973(9) 0.0479(4) Uani 1 1 d . .
H13B H 0.9053 0.3789 0.7882 0.057 Uiso 1 1 calc R U
O3 O 1.27232(14) 0.26448(16) 0.94269(8) 0.0855(5) Uani 1 1 d . .
O7 O 1.13755(12) 0.29626(13) 0.59872(7) 0.0645(4) Uani 1 1 d . .
C71 C 1.28218(18) 0.2623(2) 0.63774(12) 0.0656(5) Uani 1 1 d . .
H71A H 1.3257 0.2887 0.6098 0.098 Uiso 1 1 calc R U
H71B H 1.2924 0.1654 0.6463 0.098 Uiso 1 1 calc R U
H71C H 1.3262 0.3098 0.6835 0.098 Uiso 1 1 calc R U
O8 O 0.86273(12) 0.32680(12) 0.51518(6) 0.0545(3) Uani 1 1 d . .
C81 C 0.8479(3) 0.4700(2) 0.50752(12) 0.0824(6) Uani 1 1 d . .
H81A H 0.8106 0.4942 0.4573 0.124 Uiso 1 1 calc R U
H81B H 0.9377 0.5126 0.5361 0.124 Uiso 1 1 calc R U
H81C H 0.7852 0.5009 0.5240 0.124 Uiso 1 1 calc R U
O9 O 0.68294(11) 0.25690(12) 0.56262(6) 0.0550(3) Uani 1 1 d . .
C91 C 0.60557(19) 0.3573(2) 0.57602(12) 0.0733(6) Uani 1 1 d . .
H91A H 0.5092 0.3537 0.5384 0.110 Uiso 1 1 calc R U
H91B H 0.6430 0.4463 0.5765 0.110 Uiso 1 1 calc R U
H91C H 0.6120 0.3401 0.6223 0.110 Uiso 1 1 calc R U
O11 O 0.45745(12) -0.05125(14) 0.64675(7) 0.0656(4) Uani 1 1 d . .
C111 C 0.4253(2) -0.0820(2) 0.57392(11) 0.0741(6) Uani 1 1 d . .
H11A H 0.3435 -0.1391 0.5512 0.111 Uiso 1 1 calc R U
H11B H 0.5029 -0.1291 0.5749 0.111 Uiso 1 1 calc R U
H11C H 0.4078 0.0015 0.5468 0.111 Uiso 1 1 calc R U
O12 O 0.48557(12) 0.03751(13) 0.76844(7) 0.0632(4) Uani 1 1 d . .
C121 C 0.4866(2) 0.0978(2) 0.82925(11) 0.0733(6) Uani 1 1 d . .
H12A H 0.4111 0.0609 0.8346 0.110 Uiso 1 1 calc R U
H12B H 0.4751 0.1950 0.8223 0.110 Uiso 1 1 calc R U
H12C H 0.5741 0.0784 0.8722 0.110 Uiso 1 1 calc R U

loop_
_atom_site_aniso_label
_atom_site_aniso_U_11
_atom_site_aniso_U_22
_atom_site_aniso_U_33
_atom_site_aniso_U_23
_atom_site_aniso_U_13
_atom_site_aniso_U_12
C1 0.0646(10) 0.0576(11) 0.0575(10) -0.0031(8) 0.0326(8) -0.0036(8)
C2 0.0732(11) 0.0596(12) 0.0617(11) -0.0019(10) 0.0256(9) -0.0152(10)
C3 0.0582(11) 0.0628(12) 0.0583(11) 0.0142(9) 0.0224(9) -0.0091(9)
N4 0.0459(7) 0.0619(10) 0.0509(8) 0.0082(7) 0.0225(6) 0.0035(6)
C5 0.0525(9) 0.0667(12) 0.0602(10) 0.0158(9) 0.0315(8) 0.0134(8)
C5A 0.0488(9) 0.0506(10) 0.0552(9) 0.0075(8) 0.0294(7) 0.0068(7)
C6 0.0453(9) 0.0606(11) 0.0614(10) 0.0097(9) 0.0287(8) 0.0056(8)
C7 0.0535(9) 0.0455(10) 0.0630(10) 0.0072(8) 0.0378(8) 0.0030(7)
C8 0.0555(9) 0.0367(9) 0.0473(9) 0.0012(7) 0.0289(7) 0.0022(7)
C9 0.0453(8) 0.0414(9) 0.0502(9) -0.0041(7) 0.0257(7) 0.0007(7)
C9A 0.0469(8) 0.0434(9) 0.0551(9) 0.0003(8) 0.0303(7) 0.0018(7)
C9B 0.0460(8) 0.0454(9) 0.0521(9) 0.0036(8) 0.0283(7) 0.0042(7)
C10 0.0523(9) 0.0479(10) 0.0571(9) -0.0029(8) 0.0316(8) -0.0019(7)
C11 0.0510(9) 0.0421(9) 0.0639(10) 0.0010(8) 0.0305(8) -0.0029(7)
C12 0.0489(9) 0.0481(10) 0.0631(10) 0.0091(8) 0.0349(8) 0.0027(7)
C13 0.0526(9) 0.0488(10) 0.0528(9) 0.0027(8) 0.0317(7) 0.0018(7)
C13A 0.0452(8) 0.0426(9) 0.0504(9) 0.0069(7) 0.0264(7) 0.0043(7)
C13B 0.0482(9) 0.0456(9) 0.0517(9) 0.0087(8) 0.0261(7) 0.0016(7)
O3 0.0520(8) 0.1017(12) 0.0789(9) 0.0131(8) 0.0141(7) -0.0019(7)
O7 0.0573(7) 0.0763(9) 0.0764(8) 0.0216(7) 0.0458(6) 0.0089(6)
C71 0.0547(10) 0.0707(13) 0.0869(14) 0.0063(11) 0.0467(10) -0.0024(9)
O8 0.0682(7) 0.0509(7) 0.0496(6) 0.0018(6) 0.0330(5) -0.0003(5)
C81 0.1070(16) 0.0541(13) 0.0771(13) 0.0179(11) 0.0386(12) 0.0058(11)
O9 0.0443(6) 0.0640(8) 0.0525(6) -0.0072(6) 0.0206(5) 0.0018(5)
C91 0.0548(10) 0.0727(13) 0.0880(14) 0.0026(12) 0.0318(10) 0.0133(9)
O11 0.0640(7) 0.0630(8) 0.0752(8) -0.0120(7) 0.0385(6) -0.0215(6)
C111 0.0724(12) 0.0794(15) 0.0662(12) -0.0144(11) 0.0310(10) -0.0206(10)
O12 0.0619(7) 0.0654(8) 0.0794(8) 0.0034(7) 0.0480(6) -0.0086(6)
C121 0.0661(11) 0.0957(17) 0.0777(13) 0.0118(12) 0.0506(10) 0.0034(11)

loop_
_atom_type_symbol
_atom_type_description
_atom_type_scat_dispersion_real
_atom_type_scat_dispersion_imag
_atom_type_scat_source
C C 0.0181 0.0091 'International Tables Vol C Tables 4.2.6.8 and 6.1.1.4'
H H 0.0000 0.0000 'International Tables Vol C Tables 4.2.6.8 and 6.1.1.4'
N N 0.0311 0.0180 'International Tables Vol C Tables 4.2.6.8 and 6.1.1.4'
O O 0.0492 0.0322 'International Tables Vol C Tables 4.2.6.8 and 6.1.1.4'

loop_
_geom_angle_atom_site_label_1
_geom_angle_atom_site_label_2
_geom_angle_atom_site_label_3
_geom_angle
C2 C1 C13B 103.59(14)
C2 C1 H1A 111.0
C13B C1 H1A 111.0
C2 C1 H1B 111.0
C13B C1 H1B 111.0
H1A C1 H1B 109.0
C3 C2 C1 104.29(15)
C3 C2 H2A 110.9
C1 C2 H2A 110.9
C3 C2 H2B 110.9
C1 C2 H2B 110.9
H2A C2 H2B 108.9
O3 C3 N4 125.5(2)
O3 C3 C2 127.41(18)
N4 C3 C2 107.07(15)
C3 N4 C5 123.93(14)
C3 N4 C13B 113.46(15)
C5 N4 C13B 121.75(13)
N4 C5 C5A 111.65(14)
N4 C5 H5A 109.3
C5A C5 H5A 109.3
N4 C5 H5B 109.3
C5A C5 H5B 109.3
H5A C5 H5B 108.0
C6 C5A C9A 120.66(15)
C6 C5A C5 120.11(14)
C9A C5A C5 119.22(14)
C7 C6 C5A 120.78(15)
C7 C6 H6 119.6
C5A C6 H6 119.6
O7 C7 C6 125.14(15)
O7 C7 C8 115.39(15)
C6 C7 C8 119.47(14)
O8 C8 C9 120.50(14)
O8 C8 C7 119.43(14)
C9 C8 C7 119.99(14)
O9 C9 C8 116.85(14)
O9 C9 C9A 121.92(13)
C8 C9 C9A 121.08(14)
C5A C9A C9 117.86(14)
C5A C9A C9B 120.93(14)
C9 C9A C9B 121.20(13)
C10 C9B C13A 119.19(14)
C10 C9B C9A 119.46(14)
C13A C9B C9A 121.33(14)
C11 C10 C9B 121.48(16)
C11 C10 H10 119.3
C9B C10 H10 119.3
O11 C11 C10 124.91(16)
O11 C11 C12 115.89(14)
C10 C11 C12 119.18(15)
O12 C12 C13 124.65(16)
O12 C12 C11 115.51(15)
C13 C12 C11 119.83(15)
C12 C13 C13A 121.34(15)
C12 C13 H13 119.3
C13A C13 H13 119.3
C13 C13A C9B 118.95(15)
C13 C13A C13B 121.83(14)
C9B C13A C13B 119.16(13)
N4 C13B C13A 111.80(14)
N4 C13B C1 101.33(13)
C13A C13B C1 119.25(13)
N4 C13B H13B 108.0
C13A C13B H13B 108.0
C1 C13B H13B 108.0
C7 O7 C71 117.83(13)
O7 C71 H71A 109.5
O7 C71 H71B 109.5
H71A C71 H71B 109.5
O7 C71 H71C 109.5
H71A C71 H71C 109.5
H71B C71 H71C 109.5
C8 O8 C81 113.27(13)
O8 C81 H81A 109.5
O8 C81 H81B 109.5
H81A C81 H81B 109.5
O8 C81 H81C 109.5
H81A C81 H81C 109.5
H81B C81 H81C 109.5
C9 O9 C91 116.98(13)
O9 C91 H91A 109.5
O9 C91 H91B 109.5
H91A C91 H91B 109.5
O9 C91 H91C 109.5
H91A C91 H91C 109.5
H91B C91 H91C 109.5
C11 O11 C111 116.82(14)
O11 C111 H11A 109.5
O11 C111 H11B 109.5
H11A C111 H11B 109.5
O11 C111 H11C 109.5
H11A C111 H11C 109.5
H11B C111 H11C 109.5
C12 O12 C121 117.36(14)
O12 C121 H12A 109.5
O12 C121 H12B 109.5
H12A C121 H12B 109.5
O12 C121 H12C 109.5
H12A C121 H12C 109.5
H12B C121 H12C 109.5

loop_
_geom_bond_atom_site_label_1
_geom_bond_atom_site_label_2
_geom_bond_distance
C1 C2 1.511(2)
C1 C13B 1.523(2)
C1 H1A 0.9700
C1 H1B 0.9700
C2 C3 1.508(3)
C2 H2A 0.9700
C2 H2B 0.9700
C3 O3 1.220(2)
C3 N4 1.352(2)
N4 C5 1.459(2)
N4 C13B 1.468(2)
C5 C5A 1.510(2)
C5 H5A 0.9700
C5 H5B 0.9700
C5A C6 1.390(2)
C5A C9A 1.400(2)
C6 C7 1.374(2)
C6 H6 0.9300
C7 O7 1.3655(19)
C7 C8 1.393(2)
C8 O8 1.3753(18)
C8 C9 1.389(2)
C9 O9 1.3727(18)
C9 C9A 1.400(2)
C9A C9B 1.486(2)
C9B C10 1.396(2)
C9B C13A 1.402(2)
C10 C11 1.377(2)
C10 H10 0.9300
C11 O11 1.3621(19)
C11 C12 1.400(2)
C12 O12 1.3684(18)
C12 C13 1.378(2)
C13 C13A 1.393(2)
C13 H13 0.9300
C13A C13B 1.511(2)
C13B H13B 0.9800
O7 C71 1.421(2)
C71 H71A 0.9600
C71 H71B 0.9600
C71 H71C 0.9600
O8 C81 1.409(2)
C81 H81A 0.9600
C81 H81B 0.9600
C81 H81C 0.9600
O9 C91 1.415(2)
C91 H91A 0.9600
C91 H91B 0.9600
C91 H91C 0.9600
O11 C111 1.431(2)
C111 H11A 0.9600
C111 H11B 0.9600
C111 H11C 0.9600
O12 C121 1.409(2)
C121 H12A 0.9600
C121 H12B 0.9600
C121 H12C 0.9600

loop_
_geom_hbond_atom_site_label_D
_geom_hbond_atom_site_label_H
_geom_hbond_atom_site_label_A
_geom_hbond_distance_DH
_geom_hbond_distance_HA
_geom_hbond_distance_DA
_geom_hbond_angle_DHA
_geom_hbond_site_symmetry_A
C1 H1B O8 0.97 2.63 3.564(2) 160.9 4_566
C81 H81A O7 0.96 2.57 3.262(2) 129.5 3_766
C91 H91A O3 0.96 2.64 3.543(2) 156.2 4_465
C111 H11A O9 0.96 2.55 3.045(2) 112.1 3_656
C121 H12B O11 0.96 2.58 3.477(3) 156.0 2_656

loop_
_geom_torsion_atom_site_label_1
_geom_torsion_atom_site_label_2
_geom_torsion_atom_site_label_3
_geom_torsion_atom_site_label_4
_geom_torsion
C13B C1 C2 C3 -28.82(19)
C1 C2 C3 O3 -165.09(18)
C1 C2 C3 N4 15.2(2)
O3 C3 N4 C5 -4.7(3)
C2 C3 N4 C5 175.00(15)
O3 C3 N4 C13B -174.19(16)
C2 C3 N4 C13B 5.52(19)
C3 N4 C5 C5A -125.15(17)
C13B N4 C5 C5A 43.5(2)
N4 C5 C5A C6 114.73(18)
N4 C5 C5A C9A -66.3(2)
C9A C5A C6 C7 -0.1(3)
C5 C5A C6 C7 178.80(17)
C5A C6 C7 O7 -176.96(16)
C5A C6 C7 C8 3.5(3)
O7 C7 C8 O8 -0.3(2)
C6 C7 C8 O8 179.32(16)
O7 C7 C8 C9 176.59(14)
C6 C7 C8 C9 -3.8(3)
O8 C8 C9 O9 2.1(2)
C7 C8 C9 O9 -174.79(14)
O8 C8 C9 C9A 177.68(14)
C7 C8 C9 C9A 0.8(2)
C6 C5A C9A C9 -2.8(2)
C5 C5A C9A C9 178.26(15)
C6 C5A C9A C9B 176.36(16)
C5 C5A C9A C9B -2.6(2)
O9 C9 C9A C5A 177.82(14)
C8 C9 C9A C5A 2.4(2)
O9 C9 C9A C9B -1.3(2)
C8 C9 C9A C9B -176.71(15)
C5A C9A C9B C10 -130.44(17)
C9 C9A C9B C10 48.7(2)
C5A C9A C9B C13A 51.0(2)
C9 C9A C9B C13A -129.91(17)
C13A C9B C10 C11 1.8(2)
C9A C9B C10 C11 -176.80(15)
C9B C10 C11 O11 177.40(16)
C9B C10 C11 C12 -1.2(3)
O11 C11 C12 O12 1.0(2)
C10 C11 C12 O12 179.71(14)
O11 C11 C12 C13 -178.88(15)
C10 C11 C12 C13 -0.2(2)
O12 C12 C13 C13A -178.99(15)
C11 C12 C13 C13A 0.9(2)
C12 C13 C13A C9B -0.2(2)
C12 C13 C13A C13B 176.94(15)
C10 C9B C13A C13 -1.1(2)
C9A C9B C13A C13 177.51(14)
C10 C9B C13A C13B -178.34(14)
C9A C9B C13A C13B 0.3(2)
C3 N4 C13B C13A -151.59(14)
C5 N4 C13B C13A 38.7(2)
C3 N4 C13B C1 -23.49(18)
C5 N4 C13B C1 166.77(15)
C13 C13A C13B N4 116.41(16)
C9B C13A C13B N4 -66.42(19)
C13 C13A C13B C1 -1.4(2)
C9B C13A C13B C1 175.76(15)
C2 C1 C13B N4 31.01(17)
C2 C1 C13B C13A 154.13(15)
C6 C7 O7 C71 9.6(3)
C8 C7 O7 C71 -170.80(15)
C9 C8 O8 C81 91.31(19)
C7 C8 O8 C81 -91.81(19)
C8 C9 O9 C91 -114.02(17)
C9A C9 O9 C91 70.4(2)
C10 C11 O11 C111 -9.8(3)
C12 C11 O11 C111 168.79(16)
C13 C12 O12 C121 7.5(2)
C11 C12 O12 C121 -172.36(15)
